data_4507131
loop_
_publ_author_name
'Bolla, Geetha'
'Nangia, Ashwini'

_publ_section_title
;
 Clofazimine Mesylate: A High Solubility Stable Salt
;
_journal_issue 12
_journal_name_full 'Crystal Growth &amp; Design'
_journal_page_first 6250
_journal_paper_doi 10.1021/cg301463z
_journal_volume 12
_journal_year 2012
_chemical_formula_sum 'C34 H28 Cl2 N4 O3'
_chemical_formula_weight 611.50
_chemical_name_systematic
; 
 ? 
;
_space_group_IT_number 2
_symmetry_cell_setting triclinic
_symmetry_space_group_name_Hall '-P 1'
_symmetry_space_group_name_H-M 'P -1'
_atom_sites_solution_hydrogens geom
_atom_sites_solution_primary direct
_atom_sites_solution_secondary difmap
_audit_creation_method SHELXL-97
_cell_angle_alpha 82.354(5)
_cell_angle_beta 88.960(5)
_cell_angle_gamma 63.492(6)
_cell_formula_units_Z 2
_cell_length_a 10.8702(6)
_cell_length_b 11.2066(6)
_cell_length_c 13.8272(8)
_cell_measurement_reflns_used 4458
_cell_measurement_temperature 298(2)
_cell_measurement_theta_max 24.66
_cell_measurement_theta_min 2.97
_cell_volume 1492.31(17)
_computing_structure_refinement 'SHELXL-97 (Sheldrick, 1997)'
_computing_structure_solution 'SHELXS-97 (Sheldrick, 1990)'
_diffrn_ambient_temperature 298(2)
_diffrn_measured_fraction_theta_full 0.998
_diffrn_measured_fraction_theta_max 0.998
_diffrn_measurement_device_type 'Xcalibur, Eos, Gemini'
_diffrn_measurement_method '\w scans'
_diffrn_radiation_monochromator graphite
_diffrn_radiation_source 'fine-focus sealed tube'
_diffrn_radiation_type MoK\a
_diffrn_radiation_wavelength 0.71073
_diffrn_reflns_av_R_equivalents 0.0218
_diffrn_reflns_av_sigmaI/netI 0.0370
_diffrn_reflns_limit_h_max 12
_diffrn_reflns_limit_h_min -12
_diffrn_reflns_limit_k_max 12
_diffrn_reflns_limit_k_min -13
_diffrn_reflns_limit_l_max 16
_diffrn_reflns_limit_l_min -12
_diffrn_reflns_number 9169
_diffrn_reflns_theta_full 24.71
_diffrn_reflns_theta_max 24.71
_diffrn_reflns_theta_min 2.98
_exptl_absorpt_coefficient_mu 0.260
_exptl_absorpt_correction_T_max 1.00000
_exptl_absorpt_correction_T_min 0.81361
_exptl_absorpt_correction_type multi-scan
_exptl_absorpt_process_details SADABS
_exptl_crystal_colour red
_exptl_crystal_density_diffrn 1.361
_exptl_crystal_density_method 'not measured'
_exptl_crystal_description plate
_exptl_crystal_F_000 636
_exptl_crystal_size_max 0.40
_exptl_crystal_size_mid 0.24
_exptl_crystal_size_min 0.20
_refine_diff_density_max 0.252
_refine_diff_density_min -0.415
_refine_diff_density_rms 0.067
_refine_ls_extinction_method none
_refine_ls_goodness_of_fit_ref 1.027
_refine_ls_hydrogen_treatment mixed
_refine_ls_matrix_type full
_refine_ls_number_parameters 500
_refine_ls_number_reflns 5085
_refine_ls_number_restraints 0
_refine_ls_restrained_S_all 1.027
_refine_ls_R_factor_all 0.0716
_refine_ls_R_factor_gt 0.0472
_refine_ls_shift/su_max 0.000
_refine_ls_shift/su_mean 0.000
_refine_ls_structure_factor_coef Fsqd
_refine_ls_weighting_details 'calc w=1/[\s^2^(Fo^2^)+(0.0768P)^2^+0.0000P] where P=(Fo^2^+2Fc^2^)/3'
_refine_ls_weighting_scheme calc
_refine_ls_wR_factor_gt 0.1209
_refine_ls_wR_factor_ref 0.1293
_reflns_number_gt 3423
_reflns_number_total 5085
_reflns_threshold_expression >2sigma(I)
_cod_data_source_file cg301463z_si_007.cif
_cod_data_source_block CFZ-SCL
_cod_depositor_comments
;
The following automatic conversions were performed:

'_symmetry_cell_setting' value 'Triclinic' changed to 'triclinic'
according to /home/saulius/struct/CIF-dictionaries/cif_core.dic
dictionary named 'cif_core.dic' version 2.4.2 from 2011-04-26.

Automatic conversion script
Id: cif_fix_values 1891 2012-01-12 08:04:46Z andrius 
;
_cod_original_cell_volume 1492.31(15)
_cod_original_sg_symbol_H-M P-1
_cod_database_code 4507131

loop_
_symmetry_equiv_pos_as_xyz
'x, y, z'
'-x, -y, -z'

loop_
_atom_site_label
_atom_site_type_symbol
_atom_site_fract_x
_atom_site_fract_y
_atom_site_fract_z
_atom_site_U_iso_or_equiv
_atom_site_adp_type
_atom_site_occupancy
_atom_site_symmetry_multiplicity
_atom_site_calc_flag
Cl2 Cl 0.88900(6) 0.05793(7) 0.32719(5) 0.0695(2) Uani 1 1 d
Cl1 Cl -0.42138(10) 0.88964(9) 0.91943(6) 0.1004(3) Uani 1 1 d
N4 N -0.09912(16) 0.72187(16) 0.56988(12) 0.0359(4) Uani 1 1 d
C7 C 0.03981(19) 0.63705(19) 0.57791(15) 0.0335(5) Uani 1 1 d
N2 N 0.46524(19) 0.3728(2) 0.59068(16) 0.0474(5) Uani 1 1 d
C8 C 0.1068(2) 0.5931(2) 0.48914(16) 0.0361(5) Uani 1 1 d
N3 N 0.04200(17) 0.63111(17) 0.40239(13) 0.0413(4) Uani 1 1 d
O1 O 0.40486(17) 0.73509(18) 0.21205(13) 0.0639(5) Uani 1 1 d
C10 C 0.32670(19) 0.4580(2) 0.58206(16) 0.0371(5) Uani 1 1 d
C5 C -0.0961(2) 0.7177(2) 0.39647(16) 0.0405(5) Uani 1 1 d
C11 C 0.2559(2) 0.5051(2) 0.67202(16) 0.0392(5) Uani 1 1 d
C12 C 0.1137(2) 0.5946(2) 0.66564(17) 0.0393(5) Uani 1 1 d
C19 C -0.17390(19) 0.7618(2) 0.65740(15) 0.0365(5) Uani 1 1 d
C9 C 0.2507(2) 0.5046(2) 0.49637(18) 0.0400(5) Uani 1 1 d
N1 N 0.3256(2) 0.4665(2) 0.75737(15) 0.0514(5) Uani 1 1 d
C13 C 0.5579(2) 0.3024(2) 0.52257(16) 0.0409(5) Uani 1 1 d
C6 C -0.1706(2) 0.7652(2) 0.47919(16) 0.0379(5) Uani 1 1 d
C15 C 0.7955(2) 0.1581(2) 0.49545(18) 0.0491(6) Uani 1 1 d
C14 C 0.6948(2) 0.2318(2) 0.55471(18) 0.0461(6) Uani 1 1 d
C4 C -0.1661(3) 0.7592(2) 0.30385(19) 0.0527(6) Uani 1 1 d
O2 O 0.3042(2) 0.6024(2) 0.25042(14) 0.0784(6) Uani 1 1 d
C20 C -0.2122(2) 0.6731(2) 0.71343(18) 0.0468(6) Uani 1 1 d
C23 C -0.2828(2) 0.9261(3) 0.7642(2) 0.0539(6) Uani 1 1 d
C1 C -0.3122(2) 0.8513(2) 0.4685(2) 0.0512(6) Uani 1 1 d
C22 C -0.3225(2) 0.8384(3) 0.81886(18) 0.0547(6) Uani 1 1 d
O3 O 0.0961(2) 0.6357(2) 0.14990(18) 0.0828(6) Uani 1 1 d
C16 C 0.7616(2) 0.1516(2) 0.40249(18) 0.0455(6) Uani 1 1 d
C25 C 0.2683(3) 0.5149(3) 0.8502(2) 0.0609(8) Uani 1 1 d
C24 C -0.2074(2) 0.8867(2) 0.68302(19) 0.0473(6) Uani 1 1 d
C28 C 0.2301(2) 0.7536(2) 0.10226(17) 0.0476(6) Uani 1 1 d
C3 C -0.3041(3) 0.8426(3) 0.2955(2) 0.0647(7) Uani 1 1 d
C30 C 0.0418(3) 0.7758(4) -0.0006(2) 0.0703(8) Uani 1 1 d
C2 C -0.3759(3) 0.8876(3) 0.3777(2) 0.0663(8) Uani 1 1 d
C29 C 0.1233(2) 0.7203(3) 0.08499(19) 0.0554(6) Uani 1 1 d
C34 C 0.3192(2) 0.6926(3) 0.19427(19) 0.0551(7) Uani 1 1 d
C21 C -0.2872(3) 0.7119(3) 0.7947(2) 0.0582(7) Uani 1 1 d
C18 C 0.5276(3) 0.2918(4) 0.4288(2) 0.0916(12) Uani 1 1 d
C33 C 0.2539(3) 0.8395(3) 0.0315(2) 0.0621(7) Uani 1 1 d
C32 C 0.1738(4) 0.8924(4) -0.0547(2) 0.0798(9) Uani 1 1 d
C27 C 0.3841(3) 0.5036(6) 0.9161(3) 0.0966(14) Uani 1 1 d
C26 C 0.1916(4) 0.4394(5) 0.8988(3) 0.0863(10) Uani 1 1 d
C31 C 0.0683(3) 0.8598(4) -0.0691(2) 0.0819(10) Uani 1 1 d
C17 C 0.6288(3) 0.2177(4) 0.3696(3) 0.0878(11) Uani 1 1 d
H12 H 0.067(2) 0.6248(19) 0.7250(16) 0.036(5) Uiso 1 1 d
H9 H 0.289(2) 0.489(2) 0.4386(17) 0.035(6) Uiso 1 1 d
H33 H 0.327(2) 0.8639(19) 0.0463(14) 0.036(6) Uiso 1 1 d
H1 H -0.361(3) 0.883(3) 0.5254(19) 0.064(7) Uiso 1 1 d
H4 H -0.111(3) 0.723(3) 0.253(2) 0.064(8) Uiso 1 1 d
H14 H 0.719(3) 0.237(2) 0.620(2) 0.070(8) Uiso 1 1 d
H15 H 0.890(3) 0.112(3) 0.520(2) 0.078(8) Uiso 1 1 d
H3 H -0.346(3) 0.859(3) 0.236(2) 0.072(8) Uiso 1 1 d
H2 H -0.469(3) 0.940(3) 0.374(2) 0.083(9) Uiso 1 1 d
H17 H 0.609(3) 0.208(3) 0.314(3) 0.098(11) Uiso 1 1 d
H18 H 0.445(4) 0.324(3) 0.408(3) 0.113(12) Uiso 1 1 d
H24 H -0.171(3) 0.940(3) 0.6461(19) 0.064(7) Uiso 1 1 d
H20 H -0.184(2) 0.587(2) 0.6950(17) 0.053(7) Uiso 1 1 d
H25 H 0.207(2) 0.608(2) 0.8357(17) 0.048(7) Uiso 1 1 d
H23 H -0.306(2) 1.010(3) 0.7833(18) 0.061(7) Uiso 1 1 d
H2A H 0.501(2) 0.356(2) 0.6438(18) 0.044(7) Uiso 1 1 d
H21 H -0.320(3) 0.653(3) 0.836(2) 0.077(8) Uiso 1 1 d
H1A H 0.414(3) 0.403(3) 0.7642(18) 0.059(7) Uiso 1 1 d
H31 H 0.004(3) 0.901(3) -0.124(3) 0.108(11) Uiso 1 1 d
H32 H 0.196(4) 0.951(4) -0.097(3) 0.118(13) Uiso 1 1 d
H30 H -0.020(3) 0.740(3) -0.007(2) 0.088(10) Uiso 1 1 d
H3A H 0.167(3) 0.610(3) 0.197(2) 0.083(10) Uiso 1 1 d
H27B H 0.432(3) 0.556(3) 0.882(2) 0.099(13) Uiso 1 1 d
H26A H 0.112(4) 0.447(3) 0.850(3) 0.119(12) Uiso 1 1 d
H27C H 0.344(4) 0.549(4) 0.973(3) 0.118(12) Uiso 1 1 d
H27A H 0.452(4) 0.410(4) 0.935(3) 0.114(13) Uiso 1 1 d
H26B H 0.268(4) 0.340(4) 0.911(3) 0.129(14) Uiso 1 1 d
H26C H 0.159(3) 0.477(3) 0.963(3) 0.104(11) Uiso 1 1 d

loop_
_atom_site_aniso_label
_atom_site_aniso_U_11
_atom_site_aniso_U_22
_atom_site_aniso_U_33
_atom_site_aniso_U_23
_atom_site_aniso_U_13
_atom_site_aniso_U_12
Cl2 0.0510(4) 0.0862(5) 0.0601(5) -0.0273(4) 0.0173(3) -0.0167(4)
Cl1 0.1102(7) 0.0936(6) 0.0639(6) -0.0222(5) 0.0430(5) -0.0144(5)
N4 0.0340(9) 0.0354(10) 0.0368(11) -0.0079(8) 0.0040(8) -0.0133(8)
C7 0.0295(10) 0.0305(11) 0.0388(13) -0.0059(9) 0.0010(9) -0.0117(9)
N2 0.0335(10) 0.0615(13) 0.0393(13) -0.0180(10) -0.0026(9) -0.0111(9)
C8 0.0369(11) 0.0354(11) 0.0373(13) -0.0070(9) 0.0030(9) -0.0169(10)
N3 0.0424(10) 0.0433(10) 0.0352(11) -0.0058(8) 0.0008(8) -0.0165(9)
O1 0.0487(10) 0.0682(11) 0.0602(12) -0.0175(9) -0.0077(9) -0.0106(9)
C10 0.0301(10) 0.0398(12) 0.0433(14) -0.0121(10) 0.0026(10) -0.0157(10)
C5 0.0405(12) 0.0374(12) 0.0383(14) -0.0031(10) -0.0005(10) -0.0132(10)
C11 0.0349(11) 0.0445(13) 0.0401(14) -0.0145(10) -0.0012(10) -0.0170(10)
C12 0.0345(11) 0.0463(13) 0.0362(13) -0.0134(10) 0.0038(10) -0.0153(10)
C19 0.0295(10) 0.0385(12) 0.0365(13) -0.0060(10) 0.0000(9) -0.0106(9)
C9 0.0372(12) 0.0422(13) 0.0384(14) -0.0104(11) 0.0072(10) -0.0148(10)
N1 0.0347(10) 0.0654(13) 0.0450(13) -0.0248(10) -0.0023(9) -0.0098(10)
C13 0.0324(11) 0.0458(13) 0.0441(14) -0.0133(10) 0.0044(10) -0.0153(10)
C6 0.0375(11) 0.0333(11) 0.0387(13) -0.0018(9) -0.0032(10) -0.0129(9)
C15 0.0363(13) 0.0483(14) 0.0480(16) -0.0017(12) -0.0020(11) -0.0071(11)
C14 0.0411(12) 0.0467(14) 0.0372(15) -0.0048(11) -0.0014(10) -0.0082(11)
C4 0.0532(15) 0.0534(15) 0.0388(15) -0.0059(12) -0.0023(12) -0.0127(12)
O2 0.0799(13) 0.0831(14) 0.0541(13) 0.0173(11) -0.0094(10) -0.0270(11)
C20 0.0529(14) 0.0440(14) 0.0431(15) -0.0089(11) 0.0056(11) -0.0208(12)
C23 0.0514(14) 0.0442(15) 0.0585(18) -0.0198(13) 0.0046(12) -0.0114(12)
C1 0.0416(13) 0.0519(15) 0.0459(16) -0.0081(12) -0.0015(12) -0.0079(11)
C22 0.0480(14) 0.0586(16) 0.0408(15) -0.0121(12) 0.0069(11) -0.0080(12)
O3 0.0818(15) 0.1020(17) 0.0726(16) 0.0014(13) -0.0007(13) -0.0517(13)
C16 0.0408(12) 0.0482(14) 0.0468(15) -0.0118(11) 0.0102(11) -0.0181(11)
C25 0.0418(14) 0.078(2) 0.0499(17) -0.0313(15) -0.0039(12) -0.0096(15)
C24 0.0444(13) 0.0422(14) 0.0559(16) -0.0114(12) 0.0074(11) -0.0188(11)
C28 0.0412(13) 0.0501(14) 0.0368(14) -0.0111(11) 0.0024(10) -0.0061(11)
C3 0.0580(16) 0.0682(18) 0.0478(18) -0.0055(14) -0.0143(14) -0.0105(14)
C30 0.0527(16) 0.090(2) 0.059(2) -0.0197(17) -0.0037(14) -0.0202(16)
C2 0.0467(15) 0.0662(18) 0.0603(19) -0.0078(14) -0.0096(14) -0.0022(14)
C29 0.0474(14) 0.0614(16) 0.0478(16) -0.0113(13) 0.0036(12) -0.0149(12)
C34 0.0413(13) 0.0594(17) 0.0452(16) -0.0151(13) 0.0019(11) -0.0033(12)
C21 0.0626(16) 0.0567(17) 0.0518(17) -0.0040(13) 0.0154(13) -0.0249(14)
C18 0.0333(14) 0.139(3) 0.077(2) -0.062(2) -0.0071(14) -0.0035(17)
C33 0.0638(17) 0.0656(18) 0.0507(18) -0.0079(14) 0.0039(13) -0.0236(15)
C32 0.088(2) 0.080(2) 0.051(2) 0.0093(17) -0.0021(17) -0.0249(19)
C27 0.0543(19) 0.144(4) 0.077(3) -0.068(3) -0.0082(18) -0.017(2)
C26 0.090(2) 0.114(3) 0.049(2) -0.018(2) 0.0101(18) -0.039(2)
C31 0.069(2) 0.099(2) 0.046(2) -0.0042(18) -0.0126(16) -0.0110(19)
C17 0.0477(16) 0.129(3) 0.059(2) -0.050(2) -0.0064(14) -0.0049(17)

loop_
_atom_type_symbol
_atom_type_description
_atom_type_scat_dispersion_real
_atom_type_scat_dispersion_imag
_atom_type_scat_source
C C 0.0033 0.0016 'International Tables Vol C Tables 4.2.6.8 and 6.1.1.4'
H H 0.0000 0.0000 'International Tables Vol C Tables 4.2.6.8 and 6.1.1.4'
N N 0.0061 0.0033 'International Tables Vol C Tables 4.2.6.8 and 6.1.1.4'
O O 0.0106 0.0060 'International Tables Vol C Tables 4.2.6.8 and 6.1.1.4'
Cl Cl 0.1484 0.1585 'International Tables Vol C Tables 4.2.6.8 and 6.1.1.4'

loop_
_geom_angle_atom_site_label_1
_geom_angle_atom_site_label_2
_geom_angle_atom_site_label_3
_geom_angle
C7 N4 C6 120.93(17)
C7 N4 C19 119.60(17)
C6 N4 C19 119.41(16)
C12 C7 N4 122.42(19)
C12 C7 C8 120.44(18)
N4 C7 C8 117.14(18)
C10 N2 C13 131.6(2)
C10 N2 H2A 116.4(17)
C13 N2 H2A 111.9(17)
N3 C8 C9 118.77(19)
N3 C8 C7 123.44(18)
C9 C8 C7 117.79(19)
C8 N3 C5 118.07(18)
C9 C10 N2 124.5(2)
C9 C10 C11 117.71(18)
N2 C10 C11 117.80(19)
N3 C5 C6 122.55(19)
N3 C5 C4 118.4(2)
C6 C5 C4 119.0(2)
N1 C11 C12 120.2(2)
N1 C11 C10 120.47(18)
C12 C11 C10 119.33(19)
C7 C12 C11 121.2(2)
C7 C12 H12 119.5(12)
C11 C12 H12 119.3(12)
C24 C19 C20 120.8(2)
C24 C19 N4 120.16(19)
C20 C19 N4 119.04(18)
C10 C9 C8 123.5(2)
C10 C9 H9 121.9(13)
C8 C9 H9 114.2(13)
C11 N1 C25 125.1(2)
C11 N1 H1A 121.5(16)
C25 N1 H1A 113.3(16)
C18 C13 C14 116.3(2)
C18 C13 N2 127.5(2)
C14 C13 N2 116.2(2)
N4 C6 C1 122.4(2)
N4 C6 C5 117.85(17)
C1 C6 C5 119.8(2)
C16 C15 C14 120.1(2)
C16 C15 H15 120.2(17)
C14 C15 H15 119.7(17)
C15 C14 C13 121.9(2)
C15 C14 H14 119.6(15)
C13 C14 H14 118.4(15)
C3 C4 C5 120.0(3)
C3 C4 H4 126.0(16)
C5 C4 H4 114.0(16)
C21 C20 C19 119.4(2)
C21 C20 H20 122.4(14)
C19 C20 H20 118.2(14)
C22 C23 C24 119.0(2)
C22 C23 H23 119.4(15)
C24 C23 H23 121.7(15)
C2 C1 C6 119.2(2)
C2 C1 H1 122.3(16)
C6 C1 H1 118.5(16)
C23 C22 C21 121.4(2)
C23 C22 Cl1 119.01(19)
C21 C22 Cl1 119.5(2)
C29 O3 H3A 101.1(18)
C17 C16 C15 119.4(2)
C17 C16 Cl2 120.4(2)
C15 C16 Cl2 120.21(18)
N1 C25 C27 108.7(2)
N1 C25 C26 111.7(2)
C27 C25 C26 112.2(3)
N1 C25 H25 107.4(15)
C27 C25 H25 106.9(14)
C26 C25 H25 109.7(13)
C19 C24 C23 120.0(2)
C19 C24 H24 117.5(15)
C23 C24 H24 122.3(15)
C33 C28 C29 118.7(2)
C33 C28 C34 121.2(2)
C29 C28 C34 120.1(2)
C4 C3 C2 120.2(3)
C4 C3 H3 116.8(17)
C2 C3 H3 122.8(17)
C31 C30 C29 119.9(3)
C31 C30 H30 127.5(19)
C29 C30 H30 112.1(19)
C1 C2 C3 121.8(3)
C1 C2 H2 116.5(19)
C3 C2 H2 121.7(19)
O3 C29 C30 118.3(3)
O3 C29 C28 121.7(2)
C30 C29 C28 120.0(3)
O2 C34 O1 123.2(2)
O2 C34 C28 118.6(2)
O1 C34 C28 118.2(2)
C20 C21 C22 119.4(2)
C20 C21 H21 122.7(16)
C22 C21 H21 118.0(16)
C13 C18 C17 121.6(3)
C13 C18 H18 121(2)
C17 C18 H18 118(2)
C28 C33 C32 120.9(3)
C28 C33 H33 117.2(12)
C32 C33 H33 121.8(12)
C31 C32 C33 119.2(3)
C31 C32 H32 126(2)
C33 C32 H32 115(2)
C25 C27 H27B 110(2)
C25 C27 H27C 109(2)
H27B C27 H27C 105(3)
C25 C27 H27A 112(2)
H27B C27 H27A 109(3)
H27C C27 H27A 112(3)
C25 C26 H26A 110.3(18)
C25 C26 H26B 103(2)
H26A C26 H26B 110(3)
C25 C26 H26C 106.2(17)
H26A C26 H26C 115(3)
H26B C26 H26C 112(3)
C30 C31 C32 121.2(3)
C30 C31 H31 116.3(19)
C32 C31 H31 122.1(19)
C16 C17 C18 120.7(3)
C16 C17 H17 118(2)
C18 C17 H17 121(2)

loop_
_geom_bond_atom_site_label_1
_geom_bond_atom_site_label_2
_geom_bond_distance
Cl2 C16 1.745(2)
Cl1 C22 1.739(2)
N4 C7 1.376(2)
N4 C6 1.396(3)
N4 C19 1.452(3)
C7 C12 1.372(3)
C7 C8 1.445(3)
N2 C10 1.373(3)
N2 C13 1.406(3)
N2 H2A 0.80(2)
C8 N3 1.320(3)
C8 C9 1.426(3)
N3 C5 1.373(3)
O1 C34 1.261(3)
C10 C9 1.358(3)
C10 C11 1.481(3)
C5 C6 1.411(3)
C5 C4 1.413(3)
C11 N1 1.326(3)
C11 C12 1.415(3)
C12 H12 0.98(2)
C19 C24 1.375(3)
C19 C20 1.383(3)
C9 H9 0.90(2)
N1 C25 1.479(3)
N1 H1A 0.90(3)
C13 C18 1.377(4)
C13 C14 1.384(3)
C6 C1 1.403(3)
C15 C16 1.364(3)
C15 C14 1.376(3)
C15 H15 0.96(3)
C14 H14 0.96(3)
C4 C3 1.365(4)
C4 H4 0.93(3)
O2 C34 1.259(3)
C20 C21 1.377(3)
C20 H20 0.94(2)
C23 C22 1.376(4)
C23 C24 1.380(3)
C23 H23 0.93(2)
C1 C2 1.365(4)
C1 H1 0.96(3)
C22 C21 1.380(4)
O3 C29 1.344(3)
O3 H3A 0.93(3)
C16 C17 1.349(4)
C25 C27 1.516(4)
C25 C26 1.523(5)
C25 H25 0.95(2)
C24 H24 0.95(2)
C28 C33 1.383(3)
C28 C29 1.402(3)
C28 C34 1.499(3)
C3 C2 1.388(4)
C3 H3 0.91(3)
C30 C31 1.365(5)
C30 C29 1.387(4)
C30 H30 0.93(3)
C2 H2 0.92(3)
C21 H21 0.99(3)
C18 C17 1.380(4)
C18 H18 0.84(4)
C33 C32 1.385(4)
C33 H33 0.982(19)
C32 C31 1.375(5)
C32 H32 0.93(4)
C27 H27B 1.02(3)
C27 H27C 0.99(4)
C27 H27A 0.98(4)
C26 H26A 1.07(4)
C26 H26B 1.04(4)
C26 H26C 1.02(4)
C31 H31 0.96(4)
C17 H17 0.83(3)
